data_4124291
loop_
_publ_author_name
'Kiernicki, John J.'
'Cladis, Dennis P.'
'Fanwick, Phillip E.'
'Zeller, Matthias'
'Bart, Suzanne C.'

_publ_section_title
;
 Synthesis, Characterization, and Stoichiometric U-O Bond Scission in
 Uranyl Species Supported by Pyridine(diimine) Ligand Radicals.
;
_journal_issue 34
_journal_name_full 'Journal of the American Chemical Society'
_journal_page_first 11115
_journal_page_last 11125
_journal_paper_doi 10.1021/jacs.5b06217
_journal_volume 137
_journal_year 2015
_chemical_formula_moiety 'C45 H62 N3 O1 U1'
_chemical_formula_sum 'C45 H60 N3 O U'
_chemical_formula_weight 896.99
_chemical_name_systematic
;
 ?
;
_space_group_crystal_system orthorhombic
_space_group_IT_number 62
_space_group_name_Hall '-P 2ac 2n'
_space_group_name_H-M_alt 'P n m a'
_symmetry_space_group_name_Hall '-P 2ac 2n'
_symmetry_space_group_name_H-M 'P n m a'
_atom_sites_solution_hydrogens geom
_atom_sites_solution_primary heavy
_atom_sites_solution_secondary difmap
_audit_creation_method SHELXL-2013
_cell_angle_alpha 90
_cell_angle_beta 90
_cell_angle_gamma 90
_cell_formula_units_Z 4
_cell_length_a 9.6181(2)
_cell_length_b 18.6227(4)
_cell_length_c 22.6010(5)
_cell_measurement_reflns_used 28555
_cell_measurement_temperature 150(2)
_cell_measurement_theta_max 28.288
_cell_measurement_theta_min 2.187
_cell_volume 4048.18(15)
_computing_cell_refinement 'HKL2000 (Otwinowski & Minor, 1997)'
_computing_data_collection 'Nonius Collect (Nonius, 1998)'
_computing_data_reduction 'HKL2000 (Otwinowski & Minor, 1997)'
_computing_publication_material 'local programs'
_computing_structure_refinement 'SHELXL-2013 (Sheldrick, 2013)'
_computing_structure_solution 'DIRDIF/PATTY (Burskens, et. al,. 2008)'
_diffrn_ambient_temperature 150(2)
_diffrn_measured_fraction_theta_full 0.999
_diffrn_measured_fraction_theta_max 0.995
_diffrn_measurement_device_type 'Nonius KappaCCD'
_diffrn_measurement_method '\w and \f'
_diffrn_radiation_type MoK\a
_diffrn_radiation_wavelength 0.71073
_diffrn_reflns_av_R_equivalents 0.043
_diffrn_reflns_av_unetI/netI 0.0389
_diffrn_reflns_laue_measured_fraction_max 0.995
_diffrn_reflns_limit_h_max 12
_diffrn_reflns_limit_h_min -12
_diffrn_reflns_limit_k_max 24
_diffrn_reflns_limit_k_min -24
_diffrn_reflns_limit_l_max 29
_diffrn_reflns_limit_l_min -29
_diffrn_reflns_number 28555
_diffrn_reflns_point_group_measured_fraction_full 0.999
_diffrn_reflns_point_group_measured_fraction_max 0.995
_diffrn_reflns_theta_full 25.242
_diffrn_reflns_theta_max 28.288
_diffrn_reflns_theta_min 2.187
_diffrn_source 'fine focus tube'
_exptl_absorpt_coefficient_mu 4.046
_exptl_absorpt_correction_T_max 0.667
_exptl_absorpt_correction_T_min 0.056
_exptl_absorpt_correction_type multi-scan
_exptl_absorpt_process_details 'SCALEPACK (Otwinowski & Minor, 1997)'
_exptl_crystal_colour violet
_exptl_crystal_density_diffrn 1.472
_exptl_crystal_description chunk
_exptl_crystal_F_000 1804
_exptl_crystal_size_max 0.400
_exptl_crystal_size_mid 0.100
_exptl_crystal_size_min 0.100
_refine_diff_density_max 1.149
_refine_diff_density_min -1.165
_refine_diff_density_rms 0.101
_refine_ls_extinction_method none
_refine_ls_goodness_of_fit_ref 1.002
_refine_ls_hydrogen_treatment constr
_refine_ls_matrix_type full
_refine_ls_number_parameters 277
_refine_ls_number_reflns 5147
_refine_ls_number_restraints 0
_refine_ls_restrained_S_all 1.002
_refine_ls_R_factor_all 0.0403
_refine_ls_R_factor_gt 0.0255
_refine_ls_shift/su_max 0.003
_refine_ls_shift/su_mean 0.000
_refine_ls_structure_factor_coef Fsqd
_refine_ls_weighting_details 'w=1/[\s^2^(Fo^2^)+(0.0345P)^2^] where P=(Fo^2^+2Fc^2^)/3'
_refine_ls_weighting_scheme calc
_refine_ls_wR_factor_gt 0.0583
_refine_ls_wR_factor_ref 0.0622
_reflns_Friedel_coverage 0.000
_reflns_number_gt 4120
_reflns_number_total 5147
_reflns_threshold_expression 'I > 2\s(I)'
_cod_data_source_file ja5b06217_si_004.cif
_cod_data_source_block JK5175
_cod_depositor_comments 'Adding full bibliography for 4124290--4124292.cif.'
_cod_database_code 4124291
_shelx_space_group_comment
;
The symmetry employed for this shelxl refinement is uniquely defined
by the following loop, which should always be used as a source of
symmetry information in preference to the above space-group names.
They are only intended as comments.
;
_shelx_estimated_absorpt_t_min 0.294
_shelx_estimated_absorpt_t_max 0.688
_shelxl_version_number 2013-4

loop_
_space_group_symop_operation_xyz
'x, y, z'
'-x+1/2, -y, z+1/2'
'-x, y+1/2, -z'
'x+1/2, -y+1/2, -z+1/2'
'-x, -y, -z'
'x-1/2, y, -z-1/2'
'x, -y-1/2, z'
'-x-1/2, y-1/2, z-1/2'

loop_
_atom_site_label
_atom_site_type_symbol
_atom_site_fract_x
_atom_site_fract_y
_atom_site_fract_z
_atom_site_U_iso_or_equiv
_atom_site_adp_type
_atom_site_occupancy
_atom_site_site_symmetry_order
_atom_site_calc_flag
_atom_site_refinement_flags_posn
_atom_site_refinement_flags_adp
_atom_site_refinement_flags_occupancy
_atom_site_disorder_assembly
_atom_site_disorder_group
U1 U 0.85285(2) 0.7500 0.52616(2) 0.01976(5) Uani 1 2 d S T P A .
O1 O 0.9298(3) 0.7500 0.63368(12) 0.0339(7) Uani 1 2 d S T P . .
N1 N 0.7689(2) 0.64086(12) 0.55664(10) 0.0259(5) Uani 1 1 d . . . . .
N2 N 0.6261(3) 0.7500 0.51219(14) 0.0204(7) Uani 1 2 d S T P A .
C1 C 0.6762(3) 0.55196(17) 0.48336(13) 0.0339(7) Uani 1 1 d . . . . .
H1A H 0.6136 0.5504 0.4492 0.051 Uiso 1 1 calc R U . . .
H1B H 0.6405 0.5203 0.5145 0.051 Uiso 1 1 calc R U . . .
H1C H 0.7691 0.5359 0.4714 0.051 Uiso 1 1 calc R U . . .
C2 C 0.6846(3) 0.62742(15) 0.50637(13) 0.0235(6) Uani 1 1 d . . . . .
C3 C 0.6190(3) 0.68493(16) 0.48072(11) 0.0224(6) Uani 1 1 d . . . . .
C4 C 0.5426(3) 0.68306(16) 0.42346(12) 0.0298(6) Uani 1 1 d . . . . .
C5 C 0.5092(4) 0.7500 0.39604(16) 0.0253(9) Uani 1 2 d S T P B .
C6 C 0.4343(4) 0.7500 0.33613(17) 0.0288(9) Uani 1 2 d S T P . .
C7 C 0.7579(3) 0.59399(14) 0.60610(12) 0.0260(6) Uani 1 1 d . . . . .
C8 C 0.6300(3) 0.58278(16) 0.63482(14) 0.0301(7) Uani 1 1 d . . . . .
C9 C 0.6254(3) 0.54029(18) 0.68570(15) 0.0380(8) Uani 1 1 d . . . . .
H9 H 0.5389 0.5336 0.7052 0.046 Uiso 1 1 calc R U . . .
C10 C 0.7430(3) 0.50752(16) 0.70858(13) 0.0350(7) Uani 1 1 d . . . . .
C11 C 0.8675(3) 0.51884(17) 0.68013(14) 0.0337(7) Uani 1 1 d . . . . .
H11 H 0.9491 0.4970 0.6955 0.040 Uiso 1 1 calc R U . . .
C12 C 0.8782(3) 0.56142(16) 0.62940(14) 0.0317(7) Uani 1 1 d . . . . .
C13 C 0.9776(3) 0.71274(16) 0.41989(13) 0.0328(7) Uani 1 1 d . . . . .
C14 C 1.0753(4) 0.68860(17) 0.46074(13) 0.0367(8) Uani 1 1 d . . . . .
C15 C 1.1363(4) 0.7500 0.48776(19) 0.0357(11) Uani 1 2 d S T P A .
C16 C 0.8147(6) 0.746(2) 0.6763(2) 0.035(2) Uani 0.5 1 d . . P A -1
H16A H 0.7947 0.6958 0.6871 0.042 Uiso 0.5 1 calc R U P A -1
H16B H 0.7294 0.7680 0.6595 0.042 Uiso 0.5 1 calc R U P A -1
C17 C 0.8647(7) 0.7885(4) 0.7300(3) 0.0453(18) Uani 0.5 1 d . . P A -1
H17A H 0.8378 0.8397 0.7271 0.054 Uiso 0.5 1 calc R U P A -1
H17B H 0.8270 0.7682 0.7672 0.054 Uiso 0.5 1 calc R U P A -1
C18 C 1.0207(8) 0.7795(6) 0.7266(3) 0.083(4) Uani 0.5 1 d . . P A -1
H18A H 1.0676 0.8248 0.7378 0.100 Uiso 0.5 1 calc R U P A -1
H18B H 1.0513 0.7412 0.7541 0.100 Uiso 0.5 1 calc R U P A -1
C19 C 1.0548(6) 0.7609(15) 0.6681(2) 0.043(5) Uani 0.5 1 d . . P A -1
H19A H 1.1111 0.7164 0.6681 0.051 Uiso 0.5 1 calc R U P A -1
H19B H 1.1111 0.7997 0.6501 0.051 Uiso 0.5 1 calc R U P A -1
C20 C 0.5332(8) 0.7791(4) 0.2893(3) 0.059(3) Uani 0.5 1 d . . P B -1
H20A H 0.4900 0.7749 0.2502 0.088 Uiso 0.5 1 calc R U P B -1
H20B H 0.6199 0.7514 0.2900 0.088 Uiso 0.5 1 calc R U P B -1
H20C H 0.5534 0.8297 0.2976 0.088 Uiso 0.5 1 calc R U P B -1
C21 C 0.3040(8) 0.7966(4) 0.3398(3) 0.0477(19) Uani 0.5 1 d . . P B -1
H21A H 0.3306 0.8462 0.3486 0.072 Uiso 0.5 1 calc R U P B -1
H21B H 0.2433 0.7785 0.3713 0.072 Uiso 0.5 1 calc R U P B -1
H21C H 0.2544 0.7949 0.3020 0.072 Uiso 0.5 1 calc R U P B -1
C22 C 0.3911(10) 0.6749(5) 0.3169(4) 0.063(2) Uani 0.5 1 d . . P B -1
H22A H 0.3523 0.6768 0.2768 0.095 Uiso 0.5 1 calc R U P B -1
H22B H 0.3206 0.6563 0.3443 0.095 Uiso 0.5 1 calc R U P B -1
H22C H 0.4724 0.6432 0.3173 0.095 Uiso 0.5 1 calc R U P B -1
C8A C 0.4995(3) 0.61957(19) 0.61328(14) 0.0403(8) Uani 1 1 d . . . . .
H8A1 H 0.4273 0.6162 0.6438 0.060 Uiso 1 1 calc R U . . .
H8A2 H 0.4669 0.5961 0.5770 0.060 Uiso 1 1 calc R U . . .
H8A3 H 0.5196 0.6702 0.6051 0.060 Uiso 1 1 calc R U . . .
C10A C 0.7376(4) 0.4632(2) 0.76471(15) 0.0495(9) Uani 1 1 d . . . . .
H10A H 0.7330 0.4952 0.7991 0.074 Uiso 1 1 calc R U . . .
H10B H 0.8213 0.4333 0.7674 0.074 Uiso 1 1 calc R U . . .
H10C H 0.6551 0.4323 0.7640 0.074 Uiso 1 1 calc R U . . .
C12A C 1.0172(3) 0.5692(2) 0.59967(16) 0.0512(10) Uani 1 1 d . . . . .
H12A H 1.0903 0.5515 0.6261 0.077 Uiso 1 1 calc R U . . .
H12B H 1.0340 0.6199 0.5906 0.077 Uiso 1 1 calc R U . . .
H12C H 1.0179 0.5412 0.5629 0.077 Uiso 1 1 calc R U . . .
C13A C 0.9036(4) 0.6644(2) 0.37622(17) 0.0618(12) Uani 1 1 d . . . . .
H13A H 0.9666 0.6528 0.3435 0.093 Uiso 1 1 calc R U . . .
H13B H 0.8213 0.6891 0.3608 0.093 Uiso 1 1 calc R U . . .
H13C H 0.8751 0.6201 0.3961 0.093 Uiso 1 1 calc R U . . .
C14A C 1.1262(5) 0.6126(2) 0.46568(18) 0.0745(16) Uani 1 1 d . . . . .
H14A H 1.0481 0.5809 0.4753 0.112 Uiso 1 1 calc R U . . .
H14B H 1.1965 0.6095 0.4970 0.112 Uiso 1 1 calc R U . . .
H14C H 1.1674 0.5977 0.4279 0.112 Uiso 1 1 calc R U . . .
C15A C 1.2560(6) 0.7500 0.5315(2) 0.084(2) Uani 1 2 d S T P . .
H15A H 1.2538 0.7056 0.5547 0.125 Uiso 0.5 1 calc R U P A .
H15B H 1.2472 0.7914 0.5580 0.125 Uiso 0.5 1 calc R U P . .
H15C H 1.3442 0.7530 0.5099 0.125 Uiso 0.5 1 calc R U P . .

loop_
_atom_site_aniso_label
_atom_site_aniso_U_11
_atom_site_aniso_U_22
_atom_site_aniso_U_33
_atom_site_aniso_U_23
_atom_site_aniso_U_13
_atom_site_aniso_U_12
U1 0.01654(7) 0.02260(8) 0.02013(8) 0.000 0.00069(6) 0.000
O1 0.0240(16) 0.0533(18) 0.0244(15) 0.000 -0.0027(13) 0.000
N1 0.0254(13) 0.0254(12) 0.0270(12) 0.0044(10) -0.0010(10) 0.0013(10)
N2 0.0168(17) 0.0232(17) 0.0210(16) 0.000 -0.0063(12) 0.000
C1 0.0413(19) 0.0258(16) 0.0345(17) 0.0005(13) 0.0006(13) -0.0010(13)
C2 0.0229(14) 0.0224(14) 0.0253(14) 0.0006(12) 0.0025(11) -0.0041(11)
C3 0.0181(13) 0.0265(15) 0.0227(14) -0.0026(11) 0.0019(10) -0.0022(10)
C4 0.0289(15) 0.0368(16) 0.0239(14) -0.0025(13) -0.0077(13) 0.0060(13)
C5 0.0191(19) 0.037(2) 0.0197(19) 0.000 0.0018(15) 0.000
C6 0.023(2) 0.038(2) 0.025(2) 0.000 -0.0024(17) 0.000
C7 0.0297(16) 0.0216(14) 0.0266(14) 0.0033(12) 0.0019(12) -0.0001(12)
C8 0.0279(16) 0.0311(16) 0.0314(16) 0.0049(13) 0.0028(12) 0.0030(12)
C9 0.0316(18) 0.0439(19) 0.0384(18) 0.0154(16) 0.0069(14) -0.0045(14)
C10 0.0419(19) 0.0338(17) 0.0294(15) 0.0081(14) 0.0055(15) 0.0038(15)
C11 0.0347(19) 0.0349(17) 0.0315(16) 0.0073(14) 0.0010(14) 0.0109(14)
C12 0.0306(17) 0.0315(16) 0.0330(16) 0.0068(14) 0.0039(13) 0.0026(12)
C13 0.0283(16) 0.0439(16) 0.0261(14) -0.0087(14) 0.0098(13) -0.0100(13)
C14 0.042(2) 0.0315(17) 0.0370(17) 0.0080(14) 0.0205(15) 0.0135(15)
C15 0.014(2) 0.067(3) 0.026(2) 0.000 0.0018(16) 0.000
C16 0.035(3) 0.049(6) 0.022(2) -0.005(10) 0.0053(19) -0.001(10)
C17 0.046(4) 0.059(4) 0.030(3) -0.011(3) 0.001(3) 0.000(3)
C18 0.035(4) 0.159(13) 0.056(5) -0.047(5) -0.011(3) 0.002(5)
C19 0.034(3) 0.053(15) 0.041(3) 0.004(4) -0.017(2) -0.003(4)
C20 0.046(4) 0.107(8) 0.023(3) 0.004(3) 0.001(3) -0.014(4)
C21 0.037(4) 0.070(5) 0.035(4) -0.005(4) -0.014(3) 0.011(4)
C22 0.087(7) 0.063(6) 0.040(4) -0.010(4) -0.033(5) -0.011(5)
C8A 0.0253(16) 0.054(2) 0.0413(18) 0.0156(17) 0.0040(14) 0.0034(15)
C10A 0.049(2) 0.054(2) 0.046(2) 0.0241(18) 0.0084(17) 0.0076(18)
C12A 0.037(2) 0.060(2) 0.057(2) 0.0275(19) 0.0122(16) 0.0195(17)
C13A 0.054(2) 0.086(3) 0.046(2) -0.027(2) 0.0163(19) -0.029(2)
C14A 0.113(4) 0.051(3) 0.060(3) 0.017(2) 0.043(2) 0.042(3)
C15A 0.025(3) 0.171(8) 0.055(4) 0.000 0.005(3) 0.000

loop_
_atom_type_symbol
_atom_type_description
_atom_type_scat_dispersion_real
_atom_type_scat_dispersion_imag
_atom_type_scat_source
C C 0.0033 0.0016 'International Tables Vol C Tables 4.2.6.8 and 6.1.1.4'
H H 0.0000 0.0000 'International Tables Vol C Tables 4.2.6.8 and 6.1.1.4'
N N 0.0061 0.0033 'International Tables Vol C Tables 4.2.6.8 and 6.1.1.4'
O O 0.0106 0.0060 'International Tables Vol C Tables 4.2.6.8 and 6.1.1.4'
U U -9.6767 9.6646 'International Tables Vol C Tables 4.2.6.8 and 6.1.1.4'

loop_
_geom_angle_atom_site_label_1
_geom_angle_atom_site_label_2
_geom_angle_atom_site_label_3
_geom_angle
_geom_angle_site_symmetry_1
_geom_angle_site_symmetry_3
N2 U1 N1 72.21(7) . 7_575
N2 U1 N1 72.21(7) . .
N1 U1 N1 124.84(12) 7_575 .
N2 U1 O1 115.17(11) . .
N1 U1 O1 79.35(6) 7_575 .
N1 U1 O1 79.35(6) . .
N2 U1 C3 30.48(7) . 7_575
N1 U1 C3 55.55(8) 7_575 7_575
N1 U1 C3 102.39(8) . 7_575
O1 U1 C3 126.49(8) . 7_575
N2 U1 C3 30.48(7) . .
N1 U1 C3 102.39(8) 7_575 .
N1 U1 C3 55.55(8) . .
O1 U1 C3 126.49(8) . .
C3 U1 C3 52.22(12) 7_575 .
N2 U1 C13 107.70(10) . .
N1 U1 C13 129.38(9) 7_575 .
N1 U1 C13 101.00(8) . .
O1 U1 C13 134.64(9) . .
C3 U1 C13 98.07(8) 7_575 .
C3 U1 C13 85.42(8) . .
N2 U1 C13 107.70(10) . 7_575
N1 U1 C13 101.00(8) 7_575 7_575
N1 U1 C13 129.38(9) . 7_575
O1 U1 C13 134.64(9) . 7_575
C3 U1 C13 85.42(8) 7_575 7_575
C3 U1 C13 98.07(8) . 7_575
C13 U1 C13 28.99(13) . 7_575
N2 U1 C2 54.00(6) . .
N1 U1 C2 124.08(8) 7_575 .
N1 U1 C2 29.80(8) . .
O1 U1 C2 108.50(7) . .
C3 U1 C2 80.17(8) 7_575 .
C3 U1 C2 28.37(8) . .
C13 U1 C2 84.76(8) . .
C13 U1 C2 108.17(9) 7_575 .
N2 U1 C2 54.00(6) . 7_575
N1 U1 C2 29.80(8) 7_575 7_575
N1 U1 C2 124.08(8) . 7_575
O1 U1 C2 108.50(7) . 7_575
C3 U1 C2 28.37(8) 7_575 7_575
C3 U1 C2 80.17(8) . 7_575
C13 U1 C2 108.17(9) . 7_575
C13 U1 C2 84.76(8) 7_575 7_575
C2 U1 C2 107.34(12) . 7_575
N2 U1 C14 132.13(10) . .
N1 U1 C14 141.11(9) 7_575 .
N1 U1 C14 93.72(9) . .
O1 U1 C14 106.18(9) . .
C3 U1 C14 126.74(9) 7_575 .
C3 U1 C14 104.11(10) . .
C13 U1 C14 28.68(9) . .
C13 U1 C14 47.48(8) 7_575 .
C2 U1 C14 91.36(9) . .
C2 U1 C14 132.23(8) 7_575 .
N2 U1 C14 132.13(10) . 7_575
N1 U1 C14 93.72(9) 7_575 7_575
N1 U1 C14 141.11(9) . 7_575
O1 U1 C14 106.17(9) . 7_575
C3 U1 C14 104.11(10) 7_575 7_575
C3 U1 C14 126.74(9) . 7_575
C13 U1 C14 47.48(8) . 7_575
C13 U1 C14 28.68(9) 7_575 7_575
C2 U1 C14 132.23(8) . 7_575
C2 U1 C14 91.36(9) 7_575 7_575
C14 U1 C14 47.47(13) . 7_575
C19 O1 C16 106.3(4) . .
C19 O1 U1 139.2(4) . .
C16 O1 U1 114.1(3) . .
C2 N1 C7 118.6(2) . .
C2 N1 U1 96.72(16) . .
C7 N1 U1 143.75(18) . .
C3 N2 C3 118.9(3) . 7_575
C3 N2 U1 96.90(17) . .
C3 N2 U1 96.90(17) 7_575 .
C2 C1 H1A 109.5 . .
C2 C1 H1B 109.5 . .
H1A C1 H1B 109.5 . .
C2 C1 H1C 109.5 . .
H1A C1 H1C 109.5 . .
H1B C1 H1C 109.5 . .
C3 C2 N1 117.6(2) . .
C3 C2 C1 124.1(3) . .
N1 C2 C1 118.3(2) . .
C3 C2 U1 72.56(16) . .
N1 C2 U1 53.48(13) . .
C1 C2 U1 147.1(2) . .
C2 C3 N2 115.9(2) . .
C2 C3 C4 125.2(3) . .
N2 C3 C4 118.9(3) . .
C2 C3 U1 79.07(16) . .
N2 C3 U1 52.62(15) . .
C4 C3 U1 137.55(19) . .
C5 C4 C3 117.9(3) . .
C4 C5 C4 121.5(3) . 7_575
C4 C5 C6 119.24(17) . .
C4 C5 C6 119.25(17) 7_575 .
C22 C6 C20 107.4(5) . .
C22 C6 C21 108.3(6) . .
C20 C6 C21 110.4(5) . .
C22 C6 C5 112.3(3) . .
C20 C6 C5 108.7(4) . .
C21 C6 C5 109.7(3) . .
C8 C7 C12 118.8(3) . .
C8 C7 N1 121.3(3) . .
C12 C7 N1 119.8(3) . .
C9 C8 C7 119.5(3) . .
C9 C8 C8A 119.7(3) . .
C7 C8 C8A 120.7(3) . .
C10 C9 C8 122.0(3) . .
C10 C9 H9 119.0 . .
C8 C9 H9 119.0 . .
C11 C10 C9 118.0(3) . .
C11 C10 C10A 120.3(3) . .
C9 C10 C10A 121.6(3) . .
C10 C11 C12 122.3(3) . .
C10 C11 H11 118.9 . .
C12 C11 H11 118.9 . .
C11 C12 C7 119.4(3) . .
C11 C12 C12A 119.1(3) . .
C7 C12 C12A 121.5(3) . .
C13 C13 C14 108.84(19) 7_575 .
C13 C13 C13A 126.5(2) 7_575 .
C14 C13 C13A 123.9(3) . .
C13 C13 U1 75.51(6) 7_575 .
C14 C13 U1 78.38(17) . .
C13A C13 U1 120.7(2) . .
C13 C14 C15 107.7(3) . .
C13 C14 C14A 125.0(4) . .
C15 C14 C14A 126.2(4) . .
C13 C14 U1 72.94(17) . .
C15 C14 U1 76.3(2) . .
C14A C14 U1 125.9(2) . .
C14 C15 C14 107.0(4) 7_575 .
C14 C15 C15A 126.31(19) 7_575 .
C14 C15 C15A 126.32(19) . .
C14 C15 U1 74.8(2) 7_575 .
C14 C15 U1 74.8(2) . .
C15A C15 U1 121.7(3) . .
O1 C16 C17 105.1(13) . .
O1 C16 H16A 110.7 . .
C17 C16 H16A 110.7 . .
O1 C16 H16B 110.7 . .
C17 C16 H16B 110.7 . .
H16A C16 H16B 108.8 . .
C18 C17 C16 102.4(6) . .
C18 C17 H17A 111.3 . .
C16 C17 H17A 111.3 . .
C18 C17 H17B 111.3 . .
C16 C17 H17B 111.3 . .
H17A C17 H17B 109.2 . .
C19 C18 C17 107.9(6) . .
C19 C18 H18A 110.1 . .
C17 C18 H18A 110.1 . .
C19 C18 H18B 110.1 . .
C17 C18 H18B 110.1 . .
H18A C18 H18B 108.4 . .
C18 C19 O1 110.3(6) . .
C18 C19 H19A 109.6 . .
O1 C19 H19A 109.6 . .
C18 C19 H19B 109.6 . .
O1 C19 H19B 109.6 . .
H19A C19 H19B 108.1 . .
C6 C20 H20A 109.5 . .
C6 C20 H20B 109.5 . .
H20A C20 H20B 109.5 . .
C6 C20 H20C 109.5 . .
H20A C20 H20C 109.5 . .
H20B C20 H20C 109.5 . .
C6 C21 H21A 109.5 . .
C6 C21 H21B 109.5 . .
H21A C21 H21B 109.5 . .
C6 C21 H21C 109.5 . .
H21A C21 H21C 109.5 . .
H21B C21 H21C 109.5 . .
C6 C22 H22A 109.5 . .
C6 C22 H22B 109.5 . .
H22A C22 H22B 109.5 . .
C6 C22 H22C 109.5 . .
H22A C22 H22C 109.5 . .
H22B C22 H22C 109.5 . .
C8 C8A H8A1 109.5 . .
C8 C8A H8A2 109.5 . .
H8A1 C8A H8A2 109.5 . .
C8 C8A H8A3 109.5 . .
H8A1 C8A H8A3 109.5 . .
H8A2 C8A H8A3 109.5 . .
C10 C10A H10A 109.5 . .
C10 C10A H10B 109.5 . .
H10A C10A H10B 109.5 . .
C10 C10A H10C 109.5 . .
H10A C10A H10C 109.5 . .
H10B C10A H10C 109.5 . .
C12 C12A H12A 109.5 . .
C12 C12A H12B 109.5 . .
H12A C12A H12B 109.5 . .
C12 C12A H12C 109.5 . .
H12A C12A H12C 109.5 . .
H12B C12A H12C 109.5 . .
C13 C13A H13A 109.5 . .
C13 C13A H13B 109.5 . .
H13A C13A H13B 109.5 . .
C13 C13A H13C 109.5 . .
H13A C13A H13C 109.5 . .
H13B C13A H13C 109.5 . .
C14 C14A H14A 109.5 . .
C14 C14A H14B 109.5 . .
H14A C14A H14B 109.5 . .
C14 C14A H14C 109.5 . .
H14A C14A H14C 109.5 . .
H14B C14A H14C 109.5 . .
C15 C15A H15A 109.5 . .
C15 C15A H15B 109.5 . .
H15A C15A H15B 109.5 . .
C15 C15A H15C 109.5 . .
H15A C15A H15C 109.5 . .
H15B C15A H15C 109.5 . .

loop_
_geom_bond_atom_site_label_1
_geom_bond_atom_site_label_2
_geom_bond_distance
_geom_bond_site_symmetry_2
U1 N2 2.204(3) .
U1 N1 2.293(2) 7_575
U1 N1 2.293(2) .
U1 O1 2.540(3) .
U1 C3 2.753(3) 7_575
U1 C3 2.753(3) .
U1 C13 2.773(3) .
U1 C13 2.773(3) 7_575
U1 C2 2.834(3) .
U1 C2 2.834(3) 7_575
U1 C14 2.841(3) .
U1 C14 2.841(3) 7_575
O1 C19 1.447(7) .
O1 C16 1.468(7) .
N1 C2 1.418(4) .
N1 C7 1.422(3) .
N2 C3 1.407(3) .
N2 C3 1.407(3) 7_575
C1 C2 1.501(4) .
C1 H1A 0.9800 .
C1 H1B 0.9800 .
C1 H1C 0.9800 .
C2 C3 1.372(4) .
C3 C4 1.489(4) .
C4 C5 1.429(3) .
C5 C4 1.429(3) 7_575
C5 C6 1.534(5) .
C6 C22 1.523(8) .
C6 C20 1.523(7) .
C6 C21 1.526(8) .
C7 C8 1.406(4) .
C7 C12 1.409(4) .
C8 C9 1.397(4) .
C8 C8A 1.511(4) .
C9 C10 1.386(4) .
C9 H9 0.9500 .
C10 C11 1.375(4) .
C10 C10A 1.514(4) .
C11 C12 1.398(4) .
C11 H11 0.9500 .
C12 C12A 1.503(4) .
C13 C13 1.388(6) 7_575
C13 C14 1.392(4) .
C13 C13A 1.513(4) .
C14 C15 1.423(4) .
C14 C14A 1.502(5) .
C15 C14 1.423(4) 7_575
C15 C15A 1.517(7) .
C16 C17 1.52(2) .
C16 H16A 0.9900 .
C16 H16B 0.9900 .
C17 C18 1.512(9) .
C17 H17A 0.9900 .
C17 H17B 0.9900 .
C18 C19 1.404(11) .
C18 H18A 0.9900 .
C18 H18B 0.9900 .
C19 H19A 0.9900 .
C19 H19B 0.9900 .
C20 H20A 0.9800 .
C20 H20B 0.9800 .
C20 H20C 0.9800 .
C21 H21A 0.9800 .
C21 H21B 0.9800 .
C21 H21C 0.9800 .
C22 H22A 0.9800 .
C22 H22B 0.9800 .
C22 H22C 0.9800 .
C8A H8A1 0.9800 .
C8A H8A2 0.9800 .
C8A H8A3 0.9800 .
C10A H10A 0.9800 .
C10A H10B 0.9800 .
C10A H10C 0.9800 .
C12A H12A 0.9800 .
C12A H12B 0.9800 .
C12A H12C 0.9800 .
C13A H13A 0.9800 .
C13A H13B 0.9800 .
C13A H13C 0.9800 .
C14A H14A 0.9800 .
C14A H14B 0.9800 .
C14A H14C 0.9800 .
C15A H15A 0.9800 .
C15A H15B 0.9800 .
C15A H15C 0.9800 .

loop_
_geom_torsion_atom_site_label_1
_geom_torsion_atom_site_label_2
_geom_torsion_atom_site_label_3
_geom_torsion_atom_site_label_4
_geom_torsion
_geom_torsion_site_symmetry_1
_geom_torsion_site_symmetry_4
C7 N1 C2 C3 135.5(3) . .
U1 N1 C2 C3 -36.0(3) . .
C7 N1 C2 C1 -46.4(4) . .
U1 N1 C2 C1 142.0(2) . .
C7 N1 C2 U1 171.6(3) . .
N1 C2 C3 N2 -8.9(4) . .
C1 C2 C3 N2 173.1(3) . .
U1 C2 C3 N2 -38.6(2) . .
N1 C2 C3 C4 171.3(3) . .
C1 C2 C3 C4 -6.7(4) . .
U1 C2 C3 C4 141.6(3) . .
N1 C2 C3 U1 29.7(2) . .
C1 C2 C3 U1 -148.2(3) . .
C3 N2 C3 C2 152.3(2) 7_575 .
U1 N2 C3 C2 50.5(3) . .
C3 N2 C3 C4 -27.9(5) 7_575 .
U1 N2 C3 C4 -129.7(2) . .
C3 N2 C3 U1 101.8(3) 7_575 .
C2 C3 C4 C5 -165.3(3) . .
N2 C3 C4 C5 15.0(4) . .
U1 C3 C4 C5 -50.0(4) . .
C3 C4 C5 C4 -2.5(6) . 7_575
C3 C4 C5 C6 178.2(3) . .
C4 C5 C6 C22 6.3(6) . .
C4 C5 C6 C22 -173.0(5) 7_575 .
C4 C5 C6 C20 -112.4(4) . .
C4 C5 C6 C20 68.3(5) 7_575 .
C4 C5 C6 C21 126.8(4) . .
C4 C5 C6 C21 -52.5(5) 7_575 .
C2 N1 C7 C8 -57.4(4) . .
U1 N1 C7 C8 108.4(3) . .
C2 N1 C7 C12 126.7(3) . .
U1 N1 C7 C12 -67.5(4) . .
C12 C7 C8 C9 0.4(4) . .
N1 C7 C8 C9 -175.6(3) . .
C12 C7 C8 C8A 176.9(3) . .
N1 C7 C8 C8A 0.9(4) . .
C7 C8 C9 C10 -1.1(5) . .
C8A C8 C9 C10 -177.6(3) . .
C8 C9 C10 C11 1.0(5) . .
C8 C9 C10 C10A 178.3(3) . .
C9 C10 C11 C12 -0.4(5) . .
C10A C10 C11 C12 -177.7(3) . .
C10 C11 C12 C7 -0.2(5) . .
C10 C11 C12 C12A -178.0(3) . .
C8 C7 C12 C11 0.2(4) . .
N1 C7 C12 C11 176.2(3) . .
C8 C7 C12 C12A 177.9(3) . .
N1 C7 C12 C12A -6.1(4) . .
C13 C13 C14 C15 1.1(3) 7_575 .
C13A C13 C14 C15 171.6(3) . .
U1 C13 C14 C15 -69.1(2) . .
C13 C13 C14 C14A -167.6(3) 7_575 .
C13A C13 C14 C14A 2.9(5) . .
U1 C13 C14 C14A 122.3(3) . .
C13 C13 C14 U1 70.12(7) 7_575 .
C13A C13 C14 U1 -119.3(3) . .
C13 C14 C15 C14 -1.7(4) . 7_575
C14A C14 C15 C14 166.8(2) . 7_575
U1 C14 C15 C14 -68.4(3) . 7_575
C13 C14 C15 C15A -174.8(4) . .
C14A C14 C15 C15A -6.3(6) . .
U1 C14 C15 C15A 118.4(4) . .
C13 C14 C15 U1 66.8(2) . .
C14A C14 C15 U1 -124.7(3) . .
C19 O1 C16 C17 26(3) . .
U1 O1 C16 C17 -148.0(11) . .
O1 C16 C17 C18 -28(2) . .
C16 C17 C18 C19 21(2) . .
C17 C18 C19 O1 -6(2) . .
C16 O1 C19 C18 -13(3) . .
U1 O1 C19 C18 158.3(6) . .
